data_7705719
loop_
_publ_author_name
'Koehne, Ingo'
'Lik, Artur'
'Gerstel, Miriam'
'Bruhn, Clemens'
'Reithmaier, Johann Peter'
'Benyoucef, Mohamed'
'Pietschnig, Rudolf'

_publ_section_title
;
 Functionalised phosphonate ester supported lanthanide (Ln = La, Nd, Dy,
 Er) complexes.
;
_journal_issue 46
_journal_name_full 'Dalton transactions (Cambridge, England : 2003)'
_journal_page_first 16683
_journal_page_last 16692
_journal_paper_doi 10.1039/d0dt03047c
_journal_volume 49
_journal_year 2020
_chemical_formula_moiety 'C78 H126 Cl6 La2 O18 P6'
_chemical_formula_sum 'C78 H126 Cl6 La2 O18 P6'
_chemical_formula_weight 2028.12
_space_group_crystal_system triclinic
_space_group_IT_number 2
_space_group_name_Hall '-P 1'
_space_group_name_H-M_alt 'P -1'
_atom_sites_solution_hydrogens geom
_audit_creation_date 2020-04-08
_audit_creation_method
;
Olex2 1.2
(compiled 2018.05.29 svn.r3508 for OlexSys, GUI svn.r5506)
;
_audit_update_record
;
2020-10-08 deposited with the CCDC.	2020-10-14 downloaded from the CCDC.
;
_cell_angle_alpha 91.100(2)
_cell_angle_beta 104.058(2)
_cell_angle_gamma 119.094(2)
_cell_formula_units_Z 1
_cell_length_a 13.9287(4)
_cell_length_b 13.9984(4)
_cell_length_c 14.8205(4)
_cell_measurement_reflns_used 32151
_cell_measurement_temperature 100(2)
_cell_measurement_theta_max 71.63
_cell_measurement_theta_min 3.12
_cell_volume 2417.11(13)
_computing_cell_refinement 'X-Area Recipe 1.33.0.0 (STOE, 2015)'
_computing_data_collection 'X-Area Pilatus3_SV 1.31.150.0 (STOE, 2018)'
_computing_data_reduction
;
X-Area Integrate 1.73.1.0 (STOE, 2018)
X-Area LANA 1.73.2.0 (STOE, 2018)
;
_computing_molecular_graphics 'Mercury (P. A. Wood et al., 2020)'
_computing_publication_material
;
STOE & Cie GmbH, X-Area, software package for collecting single-crystal or
multi-domain crystal data on STOE area-detector diffractometers, for image 
processing, for the correction and scaling of reflection intensities and 
for outlier rejection, version 1.83, Darmstadt 2018
;
_computing_structure_refinement 'ShelXL (Sheldrick, 2015)'
_computing_structure_solution 'ShelXT (Sheldrick, 2015)'
_diffrn_ambient_temperature 100.15
_diffrn_detector_area_resol_mean 5.81
_diffrn_measured_fraction_theta_full 0.984
_diffrn_measured_fraction_theta_max 0.959
_diffrn_measurement_device_type 'STOE STADIVARI'
_diffrn_measurement_method 'rotation method, \w scans'
_diffrn_radiation_type CuK\a
_diffrn_radiation_wavelength 1.54186
_diffrn_reflns_av_R_equivalents 0.0232
_diffrn_reflns_av_unetI/netI 0.0223
_diffrn_reflns_Laue_measured_fraction_full 0.984
_diffrn_reflns_Laue_measured_fraction_max 0.959
_diffrn_reflns_limit_h_max 16
_diffrn_reflns_limit_h_min -12
_diffrn_reflns_limit_k_max 17
_diffrn_reflns_limit_k_min -15
_diffrn_reflns_limit_l_max 17
_diffrn_reflns_limit_l_min -17
_diffrn_reflns_number 19757
_diffrn_reflns_point_group_measured_fraction_full 0.984
_diffrn_reflns_point_group_measured_fraction_max 0.959
_diffrn_reflns_theta_full 67.686
_diffrn_reflns_theta_max 71.350
_diffrn_reflns_theta_min 3.115
_exptl_absorpt_coefficient_mu 9.676
_exptl_absorpt_correction_T_max 0.5472
_exptl_absorpt_correction_T_min 0.1775
_exptl_absorpt_correction_type multi-scan
_exptl_absorpt_process_details
;
STOE X-Red32, absorption correction by Gaussian integration, analogous to
P. Coppens, "The Evaluation of Absorption and Extinction in Single-Crystal
Structure Analysis", published in: F. R. Ahmed (Editor), "Crystallographic
Computing", Munksgaard, Copenhagen (1970), 255 - 270.
Afterwards scaling of reflection intensities was performed within STOE LANA.
J. Koziskova, F. Hahn, J. Richter, J. Kozisek, "Comparison of different
absorption corrections on the model structure of tetrakis(\m~2~-acetato)-
diaqua-di-copper(II)", Acta Chimica Slovaca, vol. 9, no. 2, 2016, pp. 136 - 140.
;
_exptl_crystal_colour colorless
_exptl_crystal_density_diffrn 1.393
_exptl_crystal_description block
_exptl_crystal_F_000 1044
_exptl_crystal_size_max 0.151
_exptl_crystal_size_mid 0.097
_exptl_crystal_size_min 0.04
_refine_diff_density_max 0.531
_refine_diff_density_min -0.805
_refine_diff_density_rms 0.082
_refine_ls_extinction_method none
_refine_ls_goodness_of_fit_ref 1.078
_refine_ls_hydrogen_treatment constr
_refine_ls_matrix_type full
_refine_ls_number_parameters 508
_refine_ls_number_reflns 9025
_refine_ls_number_restraints 0
_refine_ls_restrained_S_all 1.078
_refine_ls_R_factor_all 0.0279
_refine_ls_R_factor_gt 0.0272
_refine_ls_shift/su_max 0.003
_refine_ls_shift/su_mean 0.000
_refine_ls_structure_factor_coef Fsqd
_refine_ls_weighting_details 'w=1/[\s^2^(Fo^2^)+(0.0484P)^2^+1.8573P] where P=(Fo^2^+2Fc^2^)/3'
_refine_ls_weighting_scheme calc
_refine_ls_wR_factor_gt 0.0750
_refine_ls_wR_factor_ref 0.0755
_reflns_Friedel_coverage 0.000
_reflns_number_gt 8807
_reflns_number_total 9025
_reflns_threshold_expression 'I > 2\s(I)'
_cod_data_source_file d0dt03047c2.cif
_cod_data_source_block sv0743
_cod_depositor_comments 'Adding full bibliography for 7705708--7705721.cif.'
_cod_original_cell_volume 2417.10(13)
_cod_database_code 7705719
_shelx_shelxl_version_number 2017/1
_shelx_space_group_comment
;
The symmetry employed for this shelxl refinement is uniquely defined
by the following loop, which should always be used as a source of
symmetry information in preference to the above space-group names.
They are only intended as comments.
;
_shelx_estimated_absorpt_t_max 0.698
_shelx_estimated_absorpt_t_min 0.323
_olex2_refinement_description
;
1. Fixed Uiso
 At 1.2 times of:
  All C(H) groups, All C(H,H) groups
 At 1.5 times of:
  All C(H,H,H) groups
2.a Ternary CH refined with riding coordinates:
 C8(H8), C11(H11), C21(H21), C24(H24), C34(H34), C37(H37)
2.b Secondary CH2 refined with riding coordinates:
 C1(H1A,H1B), C14(H14A,H14B), C27(H27A,H27B)
2.c Aromatic/amide H refined with riding coordinates:
 C3(H3), C4(H4), C5(H5), C6(H6), C7(H7), C16(H16), C17(H17), C18(H18),
 C19(H19), C20(H20), C29(H29), C30(H30), C31(H31), C32(H32), C33(H33)
2.d Idealised Me refined as rotating group:
 C9(H9A,H9B,H9C), C10(H10A,H10B,H10C), C12(H12A,H12B,H12C), C13(H13A,H13B,
 H13C), C22(H22A,H22B,H22C), C23(H23A,H23B,H23C), C25(H25A,H25B,H25C), C26(H26A,
 H26B,H26C), C35(H35A,H35B,H35C), C36(H36A,H36B,H36C), C38(H38A,H38B,H38C),
 C39(H39A,H39B,H39C)
;
_olex2_submission_special_instructions 'No special instructions were received'

loop_
_space_group_symop_operation_xyz
'x, y, z'
'-x, -y, -z'

loop_
_atom_site_label
_atom_site_type_symbol
_atom_site_fract_x
_atom_site_fract_y
_atom_site_fract_z
_atom_site_U_iso_or_equiv
_atom_site_adp_type
_atom_site_occupancy
_atom_site_site_symmetry_order
_atom_site_calc_flag
_atom_site_refinement_flags_posn
_atom_site_refinement_flags_adp
_atom_site_refinement_flags_occupancy
_atom_site_disorder_assembly
_atom_site_disorder_group
C1 C 0.2261(2) 0.2226(2) 0.84854(19) 0.0226(5) Uani 1 1 d . . . . .
H1A H 0.288196 0.225143 0.825530 0.027 Uiso 1 1 calc R . . . .
H1B H 0.257026 0.247037 0.917627 0.027 Uiso 1 1 calc R . . . .
C2 C 0.1291(2) 0.1037(2) 0.82930(19) 0.0217(5) Uani 1 1 d . . . . .
C3 C 0.0563(2) 0.0671(2) 0.88624(19) 0.0233(5) Uani 1 1 d . . . . .
H3 H 0.066935 0.117292 0.936874 0.028 Uiso 1 1 calc R . . . .
C4 C -0.0322(2) -0.0426(2) 0.8694(2) 0.0257(6) Uani 1 1 d . . . . .
H4 H -0.081442 -0.067010 0.908786 0.031 Uiso 1 1 calc R . . . .
C5 C -0.0489(2) -0.1164(2) 0.7958(2) 0.0297(6) Uani 1 1 d . . . . .
H5 H -0.109686 -0.191147 0.784280 0.036 Uiso 1 1 calc R . . . .
C6 C 0.0237(3) -0.0804(3) 0.7391(2) 0.0357(7) Uani 1 1 d . . . . .
H6 H 0.012861 -0.130693 0.688457 0.043 Uiso 1 1 calc R . . . .
C7 C 0.1125(3) 0.0293(2) 0.7561(2) 0.0311(6) Uani 1 1 d . . . . .
H7 H 0.162235 0.053298 0.717121 0.037 Uiso 1 1 calc R . . . .
C8 C 0.1289(2) 0.4005(2) 0.92305(19) 0.0243(5) Uani 1 1 d . . . . .
H8 H 0.203553 0.414875 0.966290 0.029 Uiso 1 1 calc R . . . .
C9 C 0.1403(3) 0.5081(3) 0.8956(2) 0.0343(7) Uani 1 1 d . . . . .
H9A H 0.201161 0.541836 0.864690 0.051 Uiso 1 1 calc GR . . . .
H9B H 0.159530 0.558684 0.952213 0.051 Uiso 1 1 calc GR . . . .
H9C H 0.067489 0.493480 0.852187 0.051 Uiso 1 1 calc GR . . . .
C10 C 0.0343(3) 0.3404(3) 0.9690(2) 0.0350(7) Uani 1 1 d . . . . .
H10A H -0.039106 0.324643 0.925802 0.052 Uiso 1 1 calc GR . . . .
H10B H 0.050676 0.386895 1.027272 0.052 Uiso 1 1 calc GR . . . .
H10C H 0.029906 0.270645 0.983628 0.052 Uiso 1 1 calc GR . . . .
C11 C 0.1263(2) 0.3282(2) 0.61213(19) 0.0240(5) Uani 1 1 d . . . . .
H11 H 0.203403 0.361739 0.601049 0.029 Uiso 1 1 calc R . . . .
C12 C 0.1006(3) 0.4183(3) 0.6316(2) 0.0307(6) Uani 1 1 d . . . . .
H12A H 0.028146 0.386200 0.647913 0.046 Uiso 1 1 calc GR . . . .
H12B H 0.094119 0.452873 0.575236 0.046 Uiso 1 1 calc GR . . . .
H12C H 0.162739 0.474320 0.684127 0.046 Uiso 1 1 calc GR . . . .
C13 C 0.0364(3) 0.2426(3) 0.5278(2) 0.0315(6) Uani 1 1 d . . . . .
H13A H 0.051059 0.181438 0.521560 0.047 Uiso 1 1 calc GR . . . .
H13B H 0.039763 0.276788 0.470639 0.047 Uiso 1 1 calc GR . . . .
H13C H -0.039868 0.214254 0.536427 0.047 Uiso 1 1 calc GR . . . .
C14 C 0.5725(2) 0.4381(2) 0.59148(18) 0.0227(5) Uani 1 1 d . . . . .
H14A H 0.540182 0.394585 0.527371 0.027 Uiso 1 1 calc R . . . .
H14B H 0.560048 0.501957 0.587640 0.027 Uiso 1 1 calc R . . . .
C15 C 0.7006(2) 0.4811(2) 0.62401(19) 0.0219(5) Uani 1 1 d . . . . .
C16 C 0.7724(3) 0.5597(2) 0.7040(2) 0.0291(6) Uani 1 1 d . . . . .
H16 H 0.742032 0.590190 0.739054 0.035 Uiso 1 1 calc R . . . .
C17 C 0.8887(3) 0.5942(3) 0.7332(2) 0.0353(7) Uani 1 1 d . . . . .
H17 H 0.937163 0.647550 0.788534 0.042 Uiso 1 1 calc R . . . .
C18 C 0.9344(3) 0.5517(3) 0.6826(2) 0.0320(6) Uani 1 1 d . . . . .
H18 H 1.013909 0.575533 0.702780 0.038 Uiso 1 1 calc R . . . .
C19 C 0.8628(3) 0.4736(3) 0.6018(2) 0.0325(6) Uani 1 1 d . . . . .
H19 H 0.893377 0.444043 0.566326 0.039 Uiso 1 1 calc R . . . .
C20 C 0.7468(2) 0.4389(2) 0.5729(2) 0.0269(6) Uani 1 1 d . . . . .
H20 H 0.698402 0.385604 0.517500 0.032 Uiso 1 1 calc R . . . .
C21 C 0.3250(2) 0.2034(2) 0.52588(19) 0.0243(5) Uani 1 1 d . . . . .
H21 H 0.390576 0.197055 0.516583 0.029 Uiso 1 1 calc R . . . .
C22 C 0.2801(3) 0.2468(3) 0.4425(2) 0.0315(6) Uani 1 1 d . . . . .
H22A H 0.223174 0.262888 0.455282 0.047 Uiso 1 1 calc GR . . . .
H22B H 0.244377 0.190858 0.385822 0.047 Uiso 1 1 calc GR . . . .
H22C H 0.343930 0.314743 0.432806 0.047 Uiso 1 1 calc GR . . . .
C23 C 0.2356(3) 0.0931(2) 0.5407(2) 0.0332(6) Uani 1 1 d . . . . .
H23A H 0.269980 0.069765 0.595122 0.050 Uiso 1 1 calc GR . . . .
H23B H 0.206094 0.038045 0.484377 0.050 Uiso 1 1 calc GR . . . .
H23C H 0.172543 0.099575 0.552323 0.050 Uiso 1 1 calc GR . . . .
C24 C 0.5612(3) 0.2324(2) 0.7763(2) 0.0279(6) Uani 1 1 d . . . . .
H24 H 0.513131 0.240862 0.812569 0.033 Uiso 1 1 calc R . . . .
C25 C 0.6857(3) 0.3031(3) 0.8301(3) 0.0534(10) Uani 1 1 d . . . . .
H25A H 0.732843 0.297466 0.793110 0.080 Uiso 1 1 calc GR . . . .
H25B H 0.700527 0.277547 0.890247 0.080 Uiso 1 1 calc GR . . . .
H25C H 0.705114 0.380398 0.841976 0.080 Uiso 1 1 calc GR . . . .
C26 C 0.5219(3) 0.1116(3) 0.7530(3) 0.0389(7) Uani 1 1 d . . . . .
H26A H 0.440338 0.071042 0.717579 0.058 Uiso 1 1 calc GR . . . .
H26B H 0.533236 0.081866 0.811500 0.058 Uiso 1 1 calc GR . . . .
H26C H 0.566566 0.103201 0.714852 0.058 Uiso 1 1 calc GR . . . .
C27 C 0.6446(2) 0.8609(2) 0.7485(2) 0.0221(5) Uani 1 1 d . . . . .
H27A H 0.714068 0.868539 0.793729 0.027 Uiso 1 1 calc R . . . .
H27B H 0.612772 0.794859 0.700540 0.027 Uiso 1 1 calc R . . . .
C28 C 0.6805(2) 0.9620(2) 0.69957(19) 0.0197(5) Uani 1 1 d . . . . .
C29 C 0.6127(2) 0.9578(2) 0.61138(19) 0.0223(5) Uani 1 1 d . . . . .
H29 H 0.542549 0.891513 0.581876 0.027 Uiso 1 1 calc R . . . .
C30 C 0.6473(2) 1.0504(2) 0.5665(2) 0.0261(6) Uani 1 1 d . . . . .
H30 H 0.600988 1.047014 0.506349 0.031 Uiso 1 1 calc R . . . .
C31 C 0.7489(2) 1.1472(2) 0.6092(2) 0.0271(6) Uani 1 1 d . . . . .
H31 H 0.772091 1.210593 0.578752 0.033 Uiso 1 1 calc R . . . .
C32 C 0.8170(2) 1.1517(2) 0.6963(2) 0.0284(6) Uani 1 1 d . . . . .
H32 H 0.886961 1.218155 0.725636 0.034 Uiso 1 1 calc R . . . .
C33 C 0.7831(2) 1.0591(2) 0.7408(2) 0.0246(5) Uani 1 1 d . . . . .
H33 H 0.830747 1.062452 0.800192 0.029 Uiso 1 1 calc R . . . .
C34 C 0.3194(2) 0.7608(2) 0.72900(19) 0.0225(5) Uani 1 1 d . . . . .
H34 H 0.308452 0.685035 0.733066 0.027 Uiso 1 1 calc R . . . .
C35 C 0.2545(3) 0.7618(3) 0.6322(2) 0.0337(7) Uani 1 1 d . . . . .
H35A H 0.265494 0.836084 0.627916 0.051 Uiso 1 1 calc GR . . . .
H35B H 0.172597 0.708211 0.620452 0.051 Uiso 1 1 calc GR . . . .
H35C H 0.283006 0.741835 0.584987 0.051 Uiso 1 1 calc GR . . . .
C36 C 0.2855(3) 0.7949(3) 0.8075(2) 0.0337(7) Uani 1 1 d . . . . .
H36A H 0.333329 0.795417 0.868340 0.051 Uiso 1 1 calc GR . . . .
H36B H 0.204673 0.742294 0.801371 0.051 Uiso 1 1 calc GR . . . .
H36C H 0.296551 0.869250 0.803773 0.051 Uiso 1 1 calc GR . . . .
C37 C 0.6715(2) 0.9519(2) 0.97855(19) 0.0245(5) Uani 1 1 d . . . . .
H37 H 0.704915 0.903858 0.972405 0.029 Uiso 1 1 calc R . . . .
C38 C 0.6033(3) 0.9149(2) 1.0489(2) 0.0296(6) Uani 1 1 d . . . . .
H38A H 0.566134 0.958578 1.051384 0.044 Uiso 1 1 calc GR . . . .
H38B H 0.654881 0.925828 1.111349 0.044 Uiso 1 1 calc GR . . . .
H38C H 0.544769 0.836263 1.029598 0.044 Uiso 1 1 calc GR . . . .
C39 C 0.7662(3) 1.0723(2) 1.0037(2) 0.0328(6) Uani 1 1 d . . . . .
H39A H 0.806486 1.091483 0.955133 0.049 Uiso 1 1 calc GR . . . .
H39B H 0.820536 1.083782 1.064731 0.049 Uiso 1 1 calc GR . . . .
H39C H 0.733005 1.119377 1.007361 0.049 Uiso 1 1 calc GR . . . .
Cl1 Cl 0.73443(5) 0.69866(5) 0.89869(4) 0.02072(12) Uani 1 1 d . . . . .
Cl2 Cl 0.43509(5) 0.58190(5) 0.65682(4) 0.02089(12) Uani 1 1 d . . . . .
Cl3 Cl 0.46287(5) 0.59366(4) 1.02742(4) 0.01770(12) Uani 1 1 d . . . . .
La1 La 0.49859(2) 0.55389(2) 0.84866(2) 0.01246(5) Uani 1 1 d . . . . .
O1 O 0.29467(15) 0.43019(15) 0.81134(13) 0.0205(4) Uani 1 1 d . . . . .
O2 O 0.09759(15) 0.32420(15) 0.83646(13) 0.0235(4) Uani 1 1 d . . . . .
O3 O 0.12381(15) 0.26497(15) 0.69131(13) 0.0232(4) Uani 1 1 d . . . . .
O4 O 0.51025(16) 0.41594(14) 0.75628(12) 0.0215(4) Uani 1 1 d . . . . .
O5 O 0.36612(16) 0.28367(16) 0.61172(13) 0.0242(4) Uani 1 1 d . . . . .
O6 O 0.54314(17) 0.27116(15) 0.68492(13) 0.0238(4) Uani 1 1 d . . . . .
O7 O 0.50508(15) 0.73256(14) 0.85220(12) 0.0189(3) Uani 1 1 d . . . . .
O8 O 0.44065(15) 0.83970(14) 0.73808(13) 0.0208(4) Uani 1 1 d . . . . .
O9 O 0.59234(16) 0.94052(14) 0.88701(13) 0.0221(4) Uani 1 1 d . . . . .
P1 P 0.19000(5) 0.31957(5) 0.79662(4) 0.01849(13) Uani 1 1 d . . . . .
P2 P 0.49723(6) 0.35336(5) 0.66764(4) 0.01871(13) Uani 1 1 d . . . . .
P3 P 0.54113(5) 0.83605(5) 0.81060(4) 0.01697(13) Uani 1 1 d . . . . .

loop_
_atom_site_aniso_label
_atom_site_aniso_U_11
_atom_site_aniso_U_22
_atom_site_aniso_U_33
_atom_site_aniso_U_23
_atom_site_aniso_U_13
_atom_site_aniso_U_12
C1 0.0167(12) 0.0196(13) 0.0259(13) 0.0063(10) 0.0031(10) 0.0064(11)
C2 0.0185(12) 0.0188(13) 0.0244(13) 0.0081(10) 0.0032(10) 0.0080(11)
C3 0.0247(13) 0.0224(13) 0.0228(13) 0.0077(10) 0.0058(10) 0.0122(11)
C4 0.0222(13) 0.0251(14) 0.0277(14) 0.0105(11) 0.0076(11) 0.0100(11)
C5 0.0285(14) 0.0206(14) 0.0298(15) 0.0048(11) 0.0021(11) 0.0077(12)
C6 0.0430(18) 0.0264(15) 0.0269(15) -0.0030(12) 0.0070(13) 0.0112(14)
C7 0.0332(15) 0.0253(14) 0.0285(15) 0.0035(11) 0.0122(12) 0.0087(13)
C8 0.0241(13) 0.0245(14) 0.0244(13) 0.0033(11) 0.0072(10) 0.0123(11)
C9 0.0449(18) 0.0318(16) 0.0344(16) 0.0091(13) 0.0144(13) 0.0242(15)
C10 0.0341(16) 0.0455(19) 0.0351(16) 0.0143(14) 0.0191(13) 0.0230(15)
C11 0.0229(13) 0.0277(14) 0.0226(13) 0.0066(11) 0.0061(10) 0.0139(12)
C12 0.0370(16) 0.0336(16) 0.0294(15) 0.0123(12) 0.0088(12) 0.0238(14)
C13 0.0317(15) 0.0387(17) 0.0237(14) 0.0001(12) 0.0018(11) 0.0205(14)
C14 0.0284(14) 0.0252(13) 0.0207(13) 0.0079(10) 0.0081(10) 0.0176(12)
C15 0.0283(14) 0.0193(12) 0.0233(13) 0.0103(10) 0.0100(10) 0.0146(11)
C16 0.0339(15) 0.0247(14) 0.0294(15) 0.0032(11) 0.0109(12) 0.0147(13)
C17 0.0349(16) 0.0320(16) 0.0298(16) 0.0048(12) 0.0040(13) 0.0125(14)
C18 0.0266(14) 0.0356(16) 0.0329(16) 0.0144(13) 0.0097(12) 0.0142(13)
C19 0.0372(16) 0.0445(18) 0.0297(15) 0.0125(13) 0.0123(12) 0.0296(15)
C20 0.0316(15) 0.0334(15) 0.0228(13) 0.0061(11) 0.0066(11) 0.0221(13)
C21 0.0257(13) 0.0204(13) 0.0255(14) 0.0006(10) 0.0101(11) 0.0098(11)
C22 0.0303(15) 0.0326(16) 0.0278(15) 0.0047(12) 0.0080(12) 0.0132(13)
C23 0.0358(16) 0.0264(15) 0.0373(17) 0.0050(12) 0.0164(13) 0.0130(13)
C24 0.0444(17) 0.0320(15) 0.0233(14) 0.0119(11) 0.0145(12) 0.0288(14)
C25 0.054(2) 0.051(2) 0.048(2) 0.0014(17) -0.0089(17) 0.0321(19)
C26 0.060(2) 0.0305(16) 0.0467(19) 0.0185(14) 0.0262(16) 0.0328(16)
C27 0.0249(13) 0.0199(13) 0.0292(14) 0.0107(10) 0.0123(11) 0.0148(11)
C28 0.0211(12) 0.0172(12) 0.0265(13) 0.0093(10) 0.0110(10) 0.0120(10)
C29 0.0201(12) 0.0222(13) 0.0245(13) 0.0046(10) 0.0081(10) 0.0099(11)
C30 0.0246(13) 0.0350(16) 0.0245(14) 0.0152(12) 0.0106(11) 0.0176(12)
C31 0.0262(14) 0.0244(14) 0.0350(15) 0.0153(12) 0.0133(12) 0.0135(12)
C32 0.0223(13) 0.0234(14) 0.0340(15) 0.0093(12) 0.0087(11) 0.0071(12)
C33 0.0229(13) 0.0254(14) 0.0268(14) 0.0111(11) 0.0075(11) 0.0129(11)
C34 0.0211(13) 0.0199(13) 0.0256(14) 0.0055(10) 0.0065(10) 0.0097(11)
C35 0.0297(15) 0.0360(17) 0.0308(16) 0.0040(13) 0.0038(12) 0.0154(14)
C36 0.0298(15) 0.0370(17) 0.0337(16) -0.0003(13) 0.0132(12) 0.0148(14)
C37 0.0273(14) 0.0221(13) 0.0237(13) 0.0041(10) 0.0023(11) 0.0144(12)
C38 0.0373(16) 0.0219(14) 0.0274(14) 0.0067(11) 0.0093(12) 0.0133(12)
C39 0.0307(15) 0.0262(15) 0.0296(15) -0.0017(12) 0.0082(12) 0.0060(13)
Cl1 0.0159(3) 0.0178(3) 0.0242(3) 0.0060(2) 0.0045(2) 0.0059(2)
Cl2 0.0279(3) 0.0227(3) 0.0161(3) 0.0062(2) 0.0060(2) 0.0158(3)
Cl3 0.0264(3) 0.0162(3) 0.0167(3) 0.0062(2) 0.0084(2) 0.0143(2)
La1 0.01406(8) 0.01016(8) 0.01391(8) 0.00357(5) 0.00446(5) 0.00644(6)
O1 0.0163(8) 0.0180(9) 0.0235(9) 0.0044(7) 0.0053(7) 0.0061(7)
O2 0.0173(9) 0.0233(9) 0.0256(9) 0.0021(7) 0.0054(7) 0.0076(8)
O3 0.0221(9) 0.0218(9) 0.0201(9) 0.0046(7) 0.0019(7) 0.0087(8)
O4 0.0358(10) 0.0203(9) 0.0175(9) 0.0054(7) 0.0098(7) 0.0201(8)
O5 0.0273(10) 0.0256(10) 0.0239(9) 0.0021(8) 0.0104(8) 0.0152(8)
O6 0.0393(11) 0.0244(9) 0.0210(9) 0.0085(7) 0.0137(8) 0.0237(9)
O7 0.0255(9) 0.0145(8) 0.0217(9) 0.0084(7) 0.0101(7) 0.0124(7)
O8 0.0226(9) 0.0194(9) 0.0241(9) 0.0099(7) 0.0080(7) 0.0126(8)
O9 0.0292(10) 0.0158(9) 0.0228(9) 0.0049(7) 0.0048(7) 0.0137(8)
P1 0.0149(3) 0.0167(3) 0.0200(3) 0.0040(2) 0.0035(2) 0.0058(2)
P2 0.0272(3) 0.0183(3) 0.0169(3) 0.0047(2) 0.0083(2) 0.0153(3)
P3 0.0208(3) 0.0131(3) 0.0207(3) 0.0067(2) 0.0081(2) 0.0103(2)

loop_
_atom_type_symbol
_atom_type_description
_atom_type_scat_dispersion_real
_atom_type_scat_dispersion_imag
_atom_type_scat_source
C C 0.0181 0.0091 'International Tables Vol C Tables 4.2.6.8 and 6.1.1.4'
H H 0.0000 0.0000 'International Tables Vol C Tables 4.2.6.8 and 6.1.1.4'
Cl Cl 0.3639 0.7018 'International Tables Vol C Tables 4.2.6.8 and 6.1.1.4'
La La -1.4094 9.0376 'International Tables Vol C Tables 4.2.6.8 and 6.1.1.4'
O O 0.0492 0.0322 'International Tables Vol C Tables 4.2.6.8 and 6.1.1.4'
P P 0.2955 0.4335 'International Tables Vol C Tables 4.2.6.8 and 6.1.1.4'

loop_
_geom_angle_atom_site_label_1
_geom_angle_atom_site_label_2
_geom_angle_atom_site_label_3
_geom_angle
_geom_angle_site_symmetry_1
_geom_angle_site_symmetry_3
_geom_angle_publ_flag
H1A C1 H1B 107.4 . . ?
C2 C1 H1A 108.3 . . ?
C2 C1 H1B 108.3 . . ?
C2 C1 P1 115.89(18) . . ?
P1 C1 H1A 108.3 . . ?
P1 C1 H1B 108.3 . . ?
C3 C2 C1 120.1(2) . . ?
C7 C2 C1 120.8(2) . . ?
C7 C2 C3 119.0(2) . . ?
C2 C3 H3 119.9 . . ?
C2 C3 C4 120.3(3) . . ?
C4 C3 H3 119.9 . . ?
C3 C4 H4 119.8 . . ?
C5 C4 C3 120.5(3) . . ?
C5 C4 H4 119.8 . . ?
C4 C5 H5 120.3 . . ?
C4 C5 C6 119.4(3) . . ?
C6 C5 H5 120.3 . . ?
C5 C6 H6 120.0 . . ?
C5 C6 C7 120.1(3) . . ?
C7 C6 H6 120.0 . . ?
C2 C7 C6 120.7(3) . . ?
C2 C7 H7 119.7 . . ?
C6 C7 H7 119.7 . . ?
C9 C8 H8 109.6 . . ?
C9 C8 C10 113.3(2) . . ?
C10 C8 H8 109.6 . . ?
O2 C8 H8 109.6 . . ?
O2 C8 C9 108.7(2) . . ?
O2 C8 C10 105.8(2) . . ?
C8 C9 H9A 109.5 . . ?
C8 C9 H9B 109.5 . . ?
C8 C9 H9C 109.5 . . ?
H9A C9 H9B 109.5 . . ?
H9A C9 H9C 109.5 . . ?
H9B C9 H9C 109.5 . . ?
C8 C10 H10A 109.5 . . ?
C8 C10 H10B 109.5 . . ?
C8 C10 H10C 109.5 . . ?
H10A C10 H10B 109.5 . . ?
H10A C10 H10C 109.5 . . ?
H10B C10 H10C 109.5 . . ?
C12 C11 H11 109.6 . . ?
C12 C11 C13 111.8(2) . . ?
C13 C11 H11 109.6 . . ?
O3 C11 H11 109.6 . . ?
O3 C11 C12 111.5(2) . . ?
O3 C11 C13 104.8(2) . . ?
C11 C12 H12A 109.5 . . ?
C11 C12 H12B 109.5 . . ?
C11 C12 H12C 109.5 . . ?
H12A C12 H12B 109.5 . . ?
H12A C12 H12C 109.5 . . ?
H12B C12 H12C 109.5 . . ?
C11 C13 H13A 109.5 . . ?
C11 C13 H13B 109.5 . . ?
C11 C13 H13C 109.5 . . ?
H13A C13 H13B 109.5 . . ?
H13A C13 H13C 109.5 . . ?
H13B C13 H13C 109.5 . . ?
H14A C14 H14B 107.7 . . ?
C15 C14 H14A 108.9 . . ?
C15 C14 H14B 108.9 . . ?
C15 C14 P2 113.29(18) . . ?
P2 C14 H14A 108.9 . . ?
P2 C14 H14B 108.9 . . ?
C16 C15 C14 122.0(2) . . ?
C16 C15 C20 119.1(3) . . ?
C20 C15 C14 118.9(2) . . ?
C15 C16 H16 119.9 . . ?
C15 C16 C17 120.2(3) . . ?
C17 C16 H16 119.9 . . ?
C16 C17 H17 119.7 . . ?
C18 C17 C16 120.7(3) . . ?
C18 C17 H17 119.7 . . ?
C17 C18 H18 120.4 . . ?
C17 C18 C19 119.2(3) . . ?
C19 C18 H18 120.4 . . ?
C18 C19 H19 119.9 . . ?
C20 C19 C18 120.2(3) . . ?
C20 C19 H19 119.9 . . ?
C15 C20 H20 119.7 . . ?
C19 C20 C15 120.6(3) . . ?
C19 C20 H20 119.7 . . ?
C22 C21 H21 109.2 . . ?
C23 C21 H21 109.2 . . ?
C23 C21 C22 113.6(2) . . ?
O5 C21 H21 109.2 . . ?
O5 C21 C22 108.1(2) . . ?
O5 C21 C23 107.6(2) . . ?
C21 C22 H22A 109.5 . . ?
C21 C22 H22B 109.5 . . ?
C21 C22 H22C 109.5 . . ?
H22A C22 H22B 109.5 . . ?
H22A C22 H22C 109.5 . . ?
H22B C22 H22C 109.5 . . ?
C21 C23 H23A 109.5 . . ?
C21 C23 H23B 109.5 . . ?
C21 C23 H23C 109.5 . . ?
H23A C23 H23B 109.5 . . ?
H23A C23 H23C 109.5 . . ?
H23B C23 H23C 109.5 . . ?
C25 C24 H24 109.6 . . ?
C25 C24 C26 114.1(3) . . ?
C26 C24 H24 109.6 . . ?
O6 C24 H24 109.6 . . ?
O6 C24 C25 107.8(3) . . ?
O6 C24 C26 106.1(2) . . ?
C24 C25 H25A 109.5 . . ?
C24 C25 H25B 109.5 . . ?
C24 C25 H25C 109.5 . . ?
H25A C25 H25B 109.5 . . ?
H25A C25 H25C 109.5 . . ?
H25B C25 H25C 109.5 . . ?
C24 C26 H26A 109.5 . . ?
C24 C26 H26B 109.5 . . ?
C24 C26 H26C 109.5 . . ?
H26A C26 H26B 109.5 . . ?
H26A C26 H26C 109.5 . . ?
H26B C26 H26C 109.5 . . ?
H27A C27 H27B 107.4 . . ?
C28 C27 H27A 108.2 . . ?
C28 C27 H27B 108.2 . . ?
C28 C27 P3 116.21(18) . . ?
P3 C27 H27A 108.2 . . ?
P3 C27 H27B 108.2 . . ?
C29 C28 C27 120.8(2) . . ?
C33 C28 C27 120.3(2) . . ?
C33 C28 C29 118.9(2) . . ?
C28 C29 H29 119.8 . . ?
C30 C29 C28 120.3(3) . . ?
C30 C29 H29 119.8 . . ?
C29 C30 H30 119.9 . . ?
C31 C30 C29 120.1(3) . . ?
C31 C30 H30 119.9 . . ?
C30 C31 H31 120.1 . . ?
C30 C31 C32 119.9(3) . . ?
C32 C31 H31 120.1 . . ?
C31 C32 H32 120.0 . . ?
C31 C32 C33 120.1(3) . . ?
C33 C32 H32 120.0 . . ?
C28 C33 C32 120.7(3) . . ?
C28 C33 H33 119.6 . . ?
C32 C33 H33 119.6 . . ?
C35 C34 H34 109.4 . . ?
C35 C34 C36 113.9(2) . . ?
C36 C34 H34 109.4 . . ?
O8 C34 H34 109.4 . . ?
O8 C34 C35 105.3(2) . . ?
O8 C34 C36 109.5(2) . . ?
C34 C35 H35A 109.5 . . ?
C34 C35 H35B 109.5 . . ?
C34 C35 H35C 109.5 . . ?
H35A C35 H35B 109.5 . . ?
H35A C35 H35C 109.5 . . ?
H35B C35 H35C 109.5 . . ?
C34 C36 H36A 109.5 . . ?
C34 C36 H36B 109.5 . . ?
C34 C36 H36C 109.5 . . ?
H36A C36 H36B 109.5 . . ?
H36A C36 H36C 109.5 . . ?
H36B C36 H36C 109.5 . . ?
C38 C37 H37 109.6 . . ?
C38 C37 C39 113.3(2) . . ?
C39 C37 H37 109.6 . . ?
O9 C37 H37 109.6 . . ?
O9 C37 C38 107.8(2) . . ?
O9 C37 C39 106.8(2) . . ?
C37 C38 H38A 109.5 . . ?
C37 C38 H38B 109.5 . . ?
C37 C38 H38C 109.5 . . ?
H38A C38 H38B 109.5 . . ?
H38A C38 H38C 109.5 . . ?
H38B C38 H38C 109.5 . . ?
C37 C39 H39A 109.5 . . ?
C37 C39 H39B 109.5 . . ?
C37 C39 H39C 109.5 . . ?
H39A C39 H39B 109.5 . . ?
H39A C39 H39C 109.5 . . ?
H39B C39 H39C 109.5 . . ?
La1 Cl3 La1 108.870(17) . 2_667 ?
Cl1 La1 Cl2 100.441(18) . . ?
Cl1 La1 Cl3 97.659(18) . . ?
Cl1 La1 Cl3 89.263(17) . 2_667 ?
Cl2 La1 Cl3 144.525(16) . 2_667 ?
Cl2 La1 Cl3 139.395(16) . . ?
Cl3 La1 Cl3 71.128(17) . 2_667 ?
O1 La1 Cl1 177.85(4) . . ?
O1 La1 Cl2 81.38(4) . . ?
O1 La1 Cl3 80.20(5) . . ?
O1 La1 Cl3 89.89(4) . 2_667 ?
O1 La1 O4 88.82(6) . . ?
O1 La1 O7 99.83(6) . . ?
O4 La1 Cl1 92.76(5) . . ?
O4 La1 Cl2 74.58(4) . . ?
O4 La1 Cl3 140.38(4) . . ?
O4 La1 Cl3 70.90(4) . 2_667 ?
O4 La1 O7 144.95(6) . . ?
O7 La1 Cl1 79.68(4) . . ?
O7 La1 Cl2 73.30(4) . . ?
O7 La1 Cl3 142.18(4) . 2_667 ?
O7 La1 Cl3 74.66(4) . . ?
P1 O1 La1 153.76(11) . . ?
C8 O2 P1 122.37(16) . . ?
C11 O3 P1 123.98(17) . . ?
P2 O4 La1 154.78(10) . . ?
C21 O5 P2 121.30(16) . . ?
C24 O6 P2 122.63(16) . . ?
P3 O7 La1 145.16(10) . . ?
C34 O8 P3 122.33(15) . . ?
C37 O9 P3 119.44(16) . . ?
O1 P1 C1 110.56(11) . . ?
O1 P1 O2 112.27(10) . . ?
O1 P1 O3 115.00(10) . . ?
O2 P1 C1 110.07(12) . . ?
O3 P1 C1 104.81(12) . . ?
O3 P1 O2 103.68(10) . . ?
O4 P2 C14 114.44(12) . . ?
O4 P2 O5 108.77(10) . . ?
O4 P2 O6 113.23(10) . . ?
O5 P2 C14 108.20(11) . . ?
O6 P2 C14 104.21(11) . . ?
O6 P2 O5 107.68(11) . . ?
O7 P3 C27 113.30(11) . . ?
O7 P3 O8 114.32(10) . . ?
O7 P3 O9 112.02(10) . . ?
O8 P3 C27 105.19(11) . . ?
O8 P3 O9 103.24(10) . . ?
O9 P3 C27 108.02(12) . . ?

loop_
_geom_bond_atom_site_label_1
_geom_bond_atom_site_label_2
_geom_bond_distance
_geom_bond_site_symmetry_2
_geom_bond_publ_flag
C1 H1A 0.9900 . ?
C1 H1B 0.9900 . ?
C1 C2 1.511(4) . ?
C1 P1 1.790(3) . ?
C2 C3 1.389(4) . ?
C2 C7 1.384(4) . ?
C3 H3 0.9500 . ?
C3 C4 1.391(4) . ?
C4 H4 0.9500 . ?
C4 C5 1.382(4) . ?
C5 H5 0.9500 . ?
C5 C6 1.385(4) . ?
C6 H6 0.9500 . ?
C6 C7 1.392(4) . ?
C7 H7 0.9500 . ?
C8 H8 1.0000 . ?
C8 C9 1.511(4) . ?
C8 C10 1.513(4) . ?
C8 O2 1.483(3) . ?
C9 H9A 0.9800 . ?
C9 H9B 0.9800 . ?
C9 H9C 0.9800 . ?
C10 H10A 0.9800 . ?
C10 H10B 0.9800 . ?
C10 H10C 0.9800 . ?
C11 H11 1.0000 . ?
C11 C12 1.509(4) . ?
C11 C13 1.513(4) . ?
C11 O3 1.481(3) . ?
C12 H12A 0.9800 . ?
C12 H12B 0.9800 . ?
C12 H12C 0.9800 . ?
C13 H13A 0.9800 . ?
C13 H13B 0.9800 . ?
C13 H13C 0.9800 . ?
C14 H14A 0.9900 . ?
C14 H14B 0.9900 . ?
C14 C15 1.518(4) . ?
C14 P2 1.789(3) . ?
C15 C16 1.386(4) . ?
C15 C20 1.388(4) . ?
C16 H16 0.9500 . ?
C16 C17 1.392(4) . ?
C17 H17 0.9500 . ?
C17 C18 1.380(5) . ?
C18 H18 0.9500 . ?
C18 C19 1.391(5) . ?
C19 H19 0.9500 . ?
C19 C20 1.386(4) . ?
C20 H20 0.9500 . ?
C21 H21 1.0000 . ?
C21 C22 1.520(4) . ?
C21 C23 1.503(4) . ?
C21 O5 1.475(3) . ?
C22 H22A 0.9800 . ?
C22 H22B 0.9800 . ?
C22 H22C 0.9800 . ?
C23 H23A 0.9800 . ?
C23 H23B 0.9800 . ?
C23 H23C 0.9800 . ?
C24 H24 1.0000 . ?
C24 C25 1.501(5) . ?
C24 C26 1.505(4) . ?
C24 O6 1.479(3) . ?
C25 H25A 0.9800 . ?
C25 H25B 0.9800 . ?
C25 H25C 0.9800 . ?
C26 H26A 0.9800 . ?
C26 H26B 0.9800 . ?
C26 H26C 0.9800 . ?
C27 H27A 0.9900 . ?
C27 H27B 0.9900 . ?
C27 C28 1.518(3) . ?
C27 P3 1.792(3) . ?
C28 C29 1.396(4) . ?
C28 C33 1.385(4) . ?
C29 H29 0.9500 . ?
C29 C30 1.391(4) . ?
C30 H30 0.9500 . ?
C30 C31 1.380(4) . ?
C31 H31 0.9500 . ?
C31 C32 1.383(4) . ?
C32 H32 0.9500 . ?
C32 C33 1.388(4) . ?
C33 H33 0.9500 . ?
C34 H34 1.0000 . ?
C34 C35 1.504(4) . ?
C34 C36 1.506(4) . ?
C34 O8 1.470(3) . ?
C35 H35A 0.9800 . ?
C35 H35B 0.9800 . ?
C35 H35C 0.9800 . ?
C36 H36A 0.9800 . ?
C36 H36B 0.9800 . ?
C36 H36C 0.9800 . ?
C37 H37 1.0000 . ?
C37 C38 1.510(4) . ?
C37 C39 1.514(4) . ?
C37 O9 1.475(3) . ?
C38 H38A 0.9800 . ?
C38 H38B 0.9800 . ?
C38 H38C 0.9800 . ?
C39 H39A 0.9800 . ?
C39 H39B 0.9800 . ?
C39 H39C 0.9800 . ?
Cl1 La1 2.7807(6) . ?
Cl2 La1 2.8596(6) . ?
Cl3 La1 2.9034(6) . ?
Cl3 La1 2.9450(5) 2_667 ?
La1 O1 2.4061(17) . ?
La1 O4 2.4374(17) . ?
La1 O7 2.4574(16) . ?
O1 P1 1.4859(18) . ?
O2 P1 1.5678(19) . ?
O3 P1 1.5621(19) . ?
O4 P2 1.4873(18) . ?
O5 P2 1.573(2) . ?
O6 P2 1.5639(18) . ?
O7 P3 1.4860(17) . ?
O8 P3 1.5677(18) . ?
O9 P3 1.5681(19) . ?
